data_7049359
loop_
_publ_author_name
'Hey, Daniela A.'
'Fischer, Pauline J.'
'Baratta, Walter'
'K\"uhn, Fritz E'

_publ_section_title
;
 Ru(O<sub>2</sub>CCF<sub>3</sub>)<sub>2</sub>(PPh<sub>3</sub>)<sub>2</sub>
 and ruthenium phosphine complexes bearing fluoroacetate ligands:
 synthesis, characterization and catalytic activity.
;
_journal_issue 14
_journal_name_full 'Dalton transactions (Cambridge, England : 2003)'
_journal_page_first 4625
_journal_page_last 4635
_journal_paper_doi 10.1039/c9dt00334g
_journal_volume 48
_journal_year 2019
_chemical_compound_source 'see text'
_chemical_formula_moiety 'C78 H62 Cl F9 O7 P4 Ru2, C H2 Cl2'
_chemical_formula_sum 'C79 H64 Cl3 F9 O7 P4 Ru2'
_chemical_formula_weight 1728.61
_space_group_IT_number 14
_space_group_name_Hall '-P 2yn'
_space_group_name_H-M_alt 'P 1 21/n 1'
_symmetry_cell_setting monoclinic
_symmetry_Int_Tables_number 14
_symmetry_space_group_name_Hall '-P 2yn'
_symmetry_space_group_name_H-M 'P 1 21/n 1'
_atom_sites_solution_hydrogens mixed
_audit_update_record
;
2019-01-22 deposited with the CCDC.    2019-03-07 downloaded from the CCDC.
;
_cell_angle_alpha 90
_cell_angle_beta 100.849(14)
_cell_angle_gamma 90
_cell_formula_units_Z 4
_cell_length_a 13.819(3)
_cell_length_b 39.501(10)
_cell_length_c 14.479(4)
_cell_measurement_reflns_used 9754
_cell_measurement_temperature 100
_cell_measurement_theta_max 25.6715
_cell_measurement_theta_min 2.7359
_cell_volume 7762(3)
_computing_cell_refinement 'SAINT (Bruker, 2014)'
_computing_data_collection 'APEX III Control Software (Bruker, 2015)'
_computing_data_reduction 'SAINT (Bruker, 2014)'
_computing_molecular_graphics 'PLATON (Spek, 2011)'
_computing_publication_material 'PLATON (Spek, 2011), enCIFer (Allen, 2014)'
_computing_structure_refinement 'SHELXL2014 (Sheldrick, 2014), SHELXLE (Huebschle, 2011)'
_computing_structure_solution 'SHELXT (Sheldrick, 2015)'
_diffrn_ambient_temperature 100
_diffrn_detector ' CCD '
_diffrn_detector_area_resol_mean 16
_diffrn_measured_fraction_theta_full 0.996
_diffrn_measured_fraction_theta_max 0.987
_diffrn_measurement_device ' \k-geometry diffractometer '
_diffrn_measurement_device_type ' Apex II CCD '
_diffrn_measurement_method ' phi- and omega-rotation '
_diffrn_radiation_monochromator 'Triumph monochromator'
_diffrn_radiation_probe x-ray
_diffrn_radiation_source 'fine-focus sealed tube'
_diffrn_radiation_type MoK\a
_diffrn_radiation_wavelength 0.71073
_diffrn_reflns_av_R_equivalents 0.0569
_diffrn_reflns_av_unetI/netI 0.0442
_diffrn_reflns_limit_h_max 10
_diffrn_reflns_limit_h_min -16
_diffrn_reflns_limit_k_max 47
_diffrn_reflns_limit_k_min -47
_diffrn_reflns_limit_l_max 17
_diffrn_reflns_limit_l_min -16
_diffrn_reflns_number 77986
_diffrn_reflns_reduction_process
;
;
_diffrn_reflns_theta_full 25.24
_diffrn_reflns_theta_max 25.45
_diffrn_reflns_theta_min 1.59
_exptl_absorpt_coefficient_mu 0.649
_exptl_absorpt_correction_T_max 0.7453
_exptl_absorpt_correction_T_min 0.6924
_exptl_absorpt_correction_type multi-scan
_exptl_absorpt_process_details 'SADABS 2016/2, Bruker, 2016'
_exptl_crystal_colour orange
_exptl_crystal_density_diffrn 1.479
_exptl_crystal_density_method 'Not Measured'
_exptl_crystal_description fragment
_exptl_crystal_F_000 3496
_exptl_crystal_size_max 0.287
_exptl_crystal_size_mid 0.139
_exptl_crystal_size_min 0.054
_refine_diff_density_max 0.517
_refine_diff_density_min -0.817
_refine_diff_density_rms 0.070
_refine_ls_extinction_method none
_refine_ls_goodness_of_fit_ref 1.016
_refine_ls_hydrogen_treatment mixed
_refine_ls_matrix_type full
_refine_ls_number_parameters 1057
_refine_ls_number_reflns 14180
_refine_ls_number_restraints 259
_refine_ls_restrained_S_all 1.018
_refine_ls_R_factor_all 0.0466
_refine_ls_R_factor_gt 0.0324
_refine_ls_shift/su_max 0.002
_refine_ls_shift/su_mean 0.000
_refine_ls_structure_factor_coef Fsqd
_refine_ls_weighting_details 'W=1/[\S^2^(FO^2^)+(0.0276P)^2^+6.4943P] WHERE P=(FO^2^+2FC^2^)/3'
_refine_ls_weighting_scheme calc
_refine_ls_wR_factor_gt 0.0683
_refine_ls_wR_factor_ref 0.0730
_reflns_number_gt 11518
_reflns_number_total 14180
_reflns_threshold_expression I>2\s(I)
_cod_data_source_file c9dt00334g2.cif
_cod_data_source_block complex2
_cod_depositor_comments 'Adding full bibliography for 7049354--7049361.cif.'
_cod_original_sg_symbol_H-M 'P 21/n'
_cod_database_code 7049359

loop_
_space_group_symop_id
_space_group_symop_operation_xyz
1 x,y,z
2 1/2-x,1/2+y,1/2-z
3 -x,-y,-z
4 1/2+x,1/2-y,1/2+z

loop_
_atom_site_aniso_label
_atom_site_aniso_U_11
_atom_site_aniso_U_22
_atom_site_aniso_U_33
_atom_site_aniso_U_23
_atom_site_aniso_U_13
_atom_site_aniso_U_12
Ru1 0.0129(1) 0.0120(1) 0.0098(1) 0.0008(1) 0.0016(1) -0.0005(1)
Ru2 0.0127(1) 0.0119(1) 0.0104(1) 0.0002(1) 0.0024(1) 0.0005(1)
Cl1 0.0145(3) 0.0183(3) 0.0127(3) -0.0005(2) 0.0028(2) -0.0020(3)
P1 0.0144(3) 0.0147(3) 0.0134(4) 0.0009(3) 0.0023(3) -0.0011(3)
P2 0.0161(4) 0.0156(3) 0.0122(4) -0.0001(3) 0.0019(3) -0.0001(3)
P3 0.0169(4) 0.0144(3) 0.0169(4) -0.0003(3) 0.0046(3) -0.0016(3)
P4 0.0154(3) 0.0143(3) 0.0140(4) -0.0008(3) 0.0032(3) 0.0010(3)
Cl82 0.0395(5) 0.0655(6) 0.0567(6) 0.0171(5) 0.0045(5) 0.0166(5)
Cl83 0.0735(7) 0.0513(6) 0.0717(8) 0.0052(5) 0.0193(6) -0.0073(5)
F1 0.0269(14) 0.0249(14) 0.0308(16) -0.0009(11) 0.0034(11) 0.0052(11)
F1A 0.0295(14) 0.0237(14) 0.0305(18) 0.0020(13) 0.0020(13) 0.0044(12)
F1B 0.0289(14) 0.0249(14) 0.0313(16) 0.0009(11) 0.0019(12) 0.0049(11)
F2 0.0299(12) 0.0226(13) 0.0290(18) 0.0036(12) 0.0030(13) 0.0027(10)
F2A 0.0290(15) 0.0241(14) 0.0285(17) 0.0039(12) 0.0005(13) 0.0052(13)
F2B 0.0296(13) 0.0244(13) 0.0297(17) 0.0039(12) 0.0006(12) 0.0038(11)
F3 0.0288(14) 0.0256(12) 0.0290(17) 0.0032(11) -0.0031(12) 0.0057(12)
F3A 0.0283(15) 0.0255(14) 0.0305(17) 0.0021(12) 0.0007(13) 0.0051(12)
F3B 0.0274(14) 0.0251(13) 0.0292(17) 0.0030(11) 0.0008(12) 0.0047(11)
F4 0.0908(17) 0.0554(13) 0.0333(12) -0.0018(10) 0.0093(11) 0.0533(12)
F5 0.0283(9) 0.0321(9) 0.0365(10) 0.0206(8) 0.0130(8) 0.0142(8)
F6 0.0157(10) 0.0473(12) 0.1082(19) 0.0414(12) 0.0133(11) 0.0081(9)
F7 0.071(2) 0.087(2) 0.064(2) 0.0514(17) -0.0067(16) 0.0125(17)
F7A 0.063(5) 0.111(6) 0.034(5) 0.029(6) 0.001(5) -0.006(6)
F8 0.0506(19) 0.152(4) 0.042(2) 0.030(3) -0.0292(16) -0.048(3)
F8A 0.039(5) 0.112(7) 0.048(6) 0.037(6) -0.015(5) 0.001(6)
F9 0.077(2) 0.129(3) 0.0161(14) -0.0010(19) 0.0069(13) 0.001(2)
F9A 0.086(6) 0.134(6) 0.027(5) 0.002(5) -0.017(5) -0.028(5)
O1 0.0169(11) 0.0135(10) 0.0143(10) 0.0016(8) 0.0025(8) 0.0016(8)
O2 0.0162(9) 0.0156(9) 0.0173(10) 0.0012(7) 0.0055(8) 0.0025(7)
O3 0.0186(10) 0.0124(9) 0.0165(10) 0.0031(7) 0.0048(8) 0.0025(7)
O4 0.0187(10) 0.0144(9) 0.0153(10) 0.0006(8) 0.0006(8) 0.0016(8)
O5 0.0299(11) 0.0170(9) 0.0187(11) -0.0016(8) 0.0007(9) 0.0031(8)
O6 0.0180(10) 0.0232(10) 0.0134(10) 0.0012(8) 0.0016(8) 0.0001(8)
O7 0.0165(10) 0.0327(11) 0.0228(11) 0.0057(9) 0.0013(9) -0.0030(9)
C1 0.0134(13) 0.0259(15) 0.0123(14) 0.0014(11) 0.0012(11) 0.0006(11)
C2 0.0179(14) 0.0242(15) 0.0214(15) 0.0013(12) 0.0041(12) -0.0008(12)
C3 0.0253(16) 0.0288(16) 0.0295(17) -0.0038(13) 0.0083(14) 0.0051(13)
C4 0.0261(17) 0.045(2) 0.0360(19) -0.0074(15) 0.0176(15) 0.0034(15)
C5 0.0281(17) 0.042(2) 0.0335(19) 0.0016(15) 0.0178(15) -0.0049(15)
C6 0.0204(15) 0.0274(15) 0.0242(16) 0.0001(12) 0.0061(13) -0.0038(12)
C7 0.0196(14) 0.0156(13) 0.0165(14) -0.0006(11) 0.0072(12) -0.0030(11)
C8 0.0190(15) 0.0217(14) 0.0174(15) 0.0012(11) 0.0051(12) -0.0059(12)
C9 0.0253(16) 0.0241(15) 0.0182(15) 0.0058(12) 0.0032(12) -0.0024(13)
C10 0.0368(18) 0.0207(15) 0.0232(16) 0.0060(12) 0.0065(14) -0.0072(13)
C11 0.0285(17) 0.0237(15) 0.0258(17) 0.0010(12) 0.0040(13) -0.0133(13)
C12 0.0216(15) 0.0230(15) 0.0204(16) 0.0027(12) 0.0018(12) -0.0057(12)
C13 0.0146(14) 0.0172(13) 0.0170(14) 0.0018(11) 0.0030(11) -0.0067(11)
C14 0.0195(15) 0.0281(15) 0.0199(15) 0.0009(12) 0.0033(12) -0.0025(12)
C15 0.0186(16) 0.0400(18) 0.0283(18) 0.0103(14) -0.0019(13) -0.0011(14)
C16 0.0272(17) 0.047(2) 0.0170(16) 0.0013(14) -0.0044(13) -0.0126(15)
C17 0.0294(17) 0.0344(17) 0.0220(17) -0.0073(13) 0.0037(13) -0.0121(14)
C18 0.0222(15) 0.0227(15) 0.0199(15) -0.0007(12) 0.0024(12) -0.0067(12)
C19 0.0255(15) 0.0170(13) 0.0106(14) -0.0015(10) -0.0015(11) -0.0024(12)
C20 0.0293(17) 0.0237(15) 0.0187(15) 0.0008(12) -0.0021(13) -0.0029(13)
C21 0.050(2) 0.0260(16) 0.0217(17) 0.0064(13) -0.0067(15) -0.0045(15)
C22 0.058(2) 0.0363(19) 0.0195(17) 0.0116(14) 0.0007(16) -0.0130(17)
C23 0.041(2) 0.0413(19) 0.0241(17) 0.0015(14) 0.0084(15) -0.0179(16)
C24 0.0310(17) 0.0273(16) 0.0144(15) -0.0002(12) 0.0015(13) -0.0055(13)
C25 0.0201(15) 0.0250(15) 0.0122(14) -0.0008(11) 0.0018(11) -0.0021(12)
C26 0.0245(17) 0.0326(18) 0.053(2) -0.0192(16) 0.0039(16) -0.0039(14)
C27 0.030(2) 0.045(2) 0.089(3) -0.035(2) 0.004(2) -0.0142(17)
C28 0.0193(17) 0.054(2) 0.066(3) -0.013(2) 0.0033(17) -0.0112(17)
C29 0.0210(16) 0.0404(19) 0.0309(18) -0.0040(14) 0.0000(14) 0.0046(14)
C30 0.0210(15) 0.0250(15) 0.0173(15) 0.0004(12) -0.0014(12) -0.0001(12)
C31 0.0174(14) 0.0191(14) 0.0167(15) -0.0021(11) 0.0006(11) 0.0008(11)
C32 0.0279(16) 0.0254(15) 0.0189(16) 0.0010(12) 0.0050(13) 0.0026(13)
C33 0.0320(18) 0.0338(17) 0.0229(17) -0.0037(13) 0.0096(14) 0.0084(14)
C34 0.0333(18) 0.0285(17) 0.0340(19) -0.0091(14) 0.0033(15) 0.0104(14)
C35 0.045(2) 0.0229(16) 0.0291(18) 0.0016(13) 0.0008(15) 0.0075(14)
C36 0.0360(18) 0.0218(15) 0.0186(16) -0.0014(12) 0.0033(13) 0.0002(13)
C37 0.0170(14) 0.0199(14) 0.0254(16) 0.0085(12) 0.0069(12) 0.0011(11)
C38 0.0195(15) 0.0271(15) 0.0206(16) 0.0074(12) 0.0053(12) 0.0016(12)
C39 0.0281(18) 0.046(2) 0.0265(18) 0.0107(15) 0.0048(14) -0.0021(15)
C40 0.0321(19) 0.051(2) 0.041(2) 0.0296(18) 0.0065(16) 0.0001(16)
C41 0.042(2) 0.0256(17) 0.058(2) 0.0216(17) 0.0137(18) 0.0009(15)
C42 0.0322(18) 0.0235(16) 0.040(2) 0.0062(14) 0.0091(15) -0.0042(14)
C43 0.0190(14) 0.0158(13) 0.0218(15) -0.0051(11) 0.0070(12) -0.0013(11)
C44 0.0239(16) 0.0347(17) 0.0322(18) 0.0082(14) 0.0070(14) -0.0058(14)
C45 0.0231(17) 0.044(2) 0.041(2) 0.0079(16) 0.0109(15) -0.0109(15)
C46 0.0155(15) 0.0351(17) 0.039(2) -0.0056(15) 0.0052(14) -0.0022(13)
C47 0.0207(15) 0.0261(15) 0.0278(17) -0.0042(13) 0.0030(13) 0.0019(13)
C48 0.0185(14) 0.0179(14) 0.0237(16) -0.0025(11) 0.0081(12) -0.0018(11)
C49 0.0209(15) 0.0150(13) 0.0284(17) -0.0036(12) 0.0102(13) -0.0072(12)
C50 0.0256(16) 0.0225(15) 0.0390(19) -0.0043(13) 0.0124(14) -0.0016(13)
C51 0.0310(18) 0.0240(17) 0.059(2) -0.0114(16) 0.0123(17) 0.0020(14)
C52 0.035(2) 0.0329(19) 0.066(3) -0.0272(18) 0.0233(19) -0.0034(16)
C53 0.0353(19) 0.043(2) 0.037(2) -0.0221(16) 0.0156(16) -0.0139(16)
C54 0.0221(16) 0.0262(16) 0.0339(18) -0.0095(13) 0.0087(14) -0.0064(13)
C55 0.0182(14) 0.0134(13) 0.0198(15) -0.0010(11) 0.0044(11) -0.0002(11)
C56 0.0201(15) 0.0217(14) 0.0234(16) 0.0030(12) 0.0080(12) 0.0042(12)
C57 0.0267(16) 0.0319(16) 0.0190(16) 0.0039(13) 0.0027(13) 0.0057(13)
C58 0.0189(15) 0.0310(16) 0.0281(17) 0.0061(13) -0.0034(13) 0.0042(13)
C59 0.0147(14) 0.0238(15) 0.0337(18) 0.0004(13) 0.0049(13) 0.0025(12)
C60 0.0185(14) 0.0194(14) 0.0197(15) -0.0022(11) 0.0036(12) -0.0002(11)
C61 0.0226(15) 0.0143(13) 0.0178(15) -0.0003(11) 0.0072(12) 0.0091(11)
C62 0.0329(17) 0.0186(14) 0.0200(16) -0.0012(12) 0.0053(13) 0.0055(13)
C63 0.056(2) 0.0335(18) 0.0155(16) -0.0037(13) 0.0083(15) 0.0081(16)
C64 0.057(2) 0.041(2) 0.029(2) 0.0056(15) 0.0265(18) 0.0052(18)
C65 0.0371(19) 0.0362(18) 0.036(2) 0.0047(15) 0.0187(16) 0.0004(15)
C66 0.0283(16) 0.0222(15) 0.0224(16) -0.0008(12) 0.0105(13) 0.0035(13)
C67 0.0211(15) 0.0163(13) 0.0178(15) -0.0024(11) 0.0081(12) 0.0003(11)
C68 0.0222(15) 0.0219(15) 0.0233(16) -0.0059(12) 0.0025(13) -0.0005(12)
C69 0.0248(16) 0.0325(17) 0.0283(18) -0.0100(13) 0.0006(14) -0.0044(14)
C70 0.0352(18) 0.0214(15) 0.0294(18) -0.0088(13) 0.0103(14) -0.0092(13)
C71 0.0346(18) 0.0167(14) 0.0313(18) -0.0013(12) 0.0137(14) 0.0017(13)
C72 0.0225(15) 0.0216(15) 0.0219(16) -0.0012(12) 0.0082(12) 0.0015(12)
C73 0.0179(14) 0.0165(14) 0.0201(16) 0.0026(11) 0.0027(12) -0.0029(11)
C74 0.026(3) 0.017(2) 0.019(3) 0.001(2) -0.001(2) -0.001(2)
C74A 0.026(3) 0.017(2) 0.019(3) 0.001(2) -0.001(2) -0.001(2)
C74B 0.0284(13) 0.0242(12) 0.0295(16) 0.0025(10) 0.0013(11) 0.0045(10)
C75 0.0150(14) 0.0146(13) 0.0200(15) -0.0020(11) 0.0028(12) -0.0002(11)
C76 0.0251(16) 0.0269(16) 0.0246(17) 0.0088(13) 0.0111(13) 0.0085(13)
C77 0.0212(16) 0.0224(15) 0.0175(15) -0.0002(12) 0.0016(12) 0.0056(12)
C78 0.034(2) 0.080(4) 0.026(2) 0.019(3) -0.0011(18) -0.013(3)
C78A 0.035(4) 0.080(6) 0.028(4) 0.019(5) 0.000(4) -0.011(5)
C79 0.050(2) 0.048(2) 0.036(2) 0.0134(17) 0.0107(17) 0.0048(18)

loop_
_atom_site_label
_atom_site_type_symbol
_atom_site_thermal_displace_type
_atom_site_fract_x
_atom_site_fract_y
_atom_site_fract_z
_atom_site_occupancy
_atom_site_U_iso_or_equiv
_atom_site_calc_flag
_atom_site_refinement_flags
_atom_site_disorder_assembly
_atom_site_disorder_group
Ru1 Ru Uani 0.20508(2) 0.36082(2) 0.45677(2) 1.000 0.0116(1) d . . .
Ru2 Ru Uani 0.30549(2) 0.38658(2) 0.26146(2) 1.000 0.0117(1) d . . .
Cl1 Cl Uani 0.35352(4) 0.38918(2) 0.42606(4) 1.000 0.0151(2) d . . .
P1 P Uani 0.05579(5) 0.33492(2) 0.46114(5) 1.000 0.0142(2) d . . .
P2 P Uani 0.24374(5) 0.37693(2) 0.61070(5) 1.000 0.0147(2) d . . .
P3 P Uani 0.39389(5) 0.43433(2) 0.24517(5) 1.000 0.0159(2) d . . .
P4 P Uani 0.41594(5) 0.34825(2) 0.22222(5) 1.000 0.0145(2) d . . .
Cl82 Cl Uani 0.55896(7) 0.28856(3) 0.74979(7) 1.000 0.0545(3) d . . .
Cl83 Cl Uani 0.72772(9) 0.32743(3) 0.84619(8) 1.000 0.0648(4) d . . .
F1 F Uani 0.4325(5) 0.25592(17) 0.4359(5) 0.516(13) 0.0278(8) d DUP A 1
F1A F Uani 0.3274(10) 0.2330(3) 0.4741(9) 0.174(3) 0.0284(9) d DUP A 2
F1B F Uani 0.4120(8) 0.2487(3) 0.4244(7) 0.309(14) 0.0289(8) d DUP A 3
F2 F Uani 0.3151(5) 0.23617(16) 0.5023(6) 0.516(13) 0.0275(8) d DUP A 1
F2A F Uani 0.3682(9) 0.2653(2) 0.5937(7) 0.174(3) 0.0278(9) d DUP A 2
F2B F Uani 0.3208(7) 0.2410(3) 0.5277(8) 0.309(14) 0.0286(8) d DUP A 3
F3 F Uani 0.4214(6) 0.27306(14) 0.5736(5) 0.516(13) 0.0289(8) d DUP A 1
F3A F Uani 0.4517(8) 0.2650(3) 0.4799(9) 0.174(3) 0.0287(9) d DUP A 2
F3B F Uani 0.4418(7) 0.2766(2) 0.5536(8) 0.309(14) 0.0278(9) d DUP A 3
F4 F Uani 0.04897(18) 0.46823(5) 0.38392(14) 1.000 0.0601(8) d . . .
F5 F Uani 0.05155(12) 0.46658(4) 0.23847(12) 1.000 0.0314(5) d . . .
F6 F Uani -0.04387(13) 0.43361(5) 0.29554(17) 1.000 0.0569(8) d . . .
F7 F Uani 0.0851(2) 0.42281(8) -0.0094(2) 0.843(4) 0.0765(12) d DUP B 4
F7A F Uani 0.1396(16) 0.3992(6) -0.0473(15) 0.157(4) 0.070(3) d DUP B 5
F8 F Uani 0.0019(3) 0.37642(13) -0.0264(3) 0.843(4) 0.0865(16) d DUP B 4
F8A F Uani -0.0020(18) 0.3907(7) -0.011(2) 0.157(4) 0.069(3) d DUP B 5
F9 F Uani 0.1474(3) 0.37918(11) -0.0582(2) 0.843(4) 0.0743(13) d DUP B 4
F9A F Uani 0.0877(14) 0.3507(5) -0.0392(10) 0.157(4) 0.086(3) d DUP B 5
O1 O Uani 0.20093(15) 0.34826(5) 0.30424(14) 1.000 0.0150(6) d . . .
O2 O Uani 0.18474(13) 0.41931(4) 0.27591(12) 1.000 0.0161(5) d . . .
O3 O Uani 0.12171(13) 0.40326(4) 0.40413(12) 1.000 0.0156(6) d . . .
O4 O Uani 0.29445(13) 0.31821(4) 0.49748(12) 1.000 0.0165(6) d . . .
O5 O Uani 0.25107(14) 0.28706(4) 0.36581(13) 1.000 0.0224(6) d . . .
O6 O Uani 0.22888(13) 0.38629(4) 0.12172(12) 1.000 0.0184(6) d . . .
O7 O Uani 0.08238(13) 0.36728(5) 0.15184(13) 1.000 0.0243(6) d . . .
C1 C Uani -0.02801(19) 0.35532(7) 0.52969(18) 1.000 0.0174(8) d . . .
C2 C Uani -0.0303(2) 0.39050(7) 0.53424(19) 1.000 0.0211(8) d . . .
C3 C Uani -0.0882(2) 0.40667(8) 0.5893(2) 1.000 0.0275(9) d . . .
C4 C Uani -0.1449(2) 0.38804(8) 0.6402(2) 1.000 0.0342(11) d . . .
C5 C Uani -0.1439(2) 0.35324(8) 0.6354(2) 1.000 0.0330(11) d . . .
C6 C Uani -0.0858(2) 0.33676(7) 0.5806(2) 1.000 0.0238(9) d . . .
C7 C Uani 0.05154(19) 0.29030(6) 0.49597(18) 1.000 0.0167(8) d . . .
C8 C Uani 0.1279(2) 0.27690(7) 0.56202(19) 1.000 0.0192(8) d . . .
C9 C Uani 0.1254(2) 0.24326(7) 0.5895(2) 1.000 0.0227(9) d . . .
C10 C Uani 0.0466(2) 0.22297(7) 0.5515(2) 1.000 0.0268(9) d . . .
C11 C Uani -0.0312(2) 0.23622(7) 0.4880(2) 1.000 0.0261(9) d . . .
C12 C Uani -0.0289(2) 0.26959(7) 0.45962(19) 1.000 0.0220(9) d . . .
C13 C Uani -0.01918(19) 0.33380(6) 0.34252(18) 1.000 0.0163(8) d . . .
C14 C Uani -0.0924(2) 0.35727(7) 0.3119(2) 1.000 0.0226(9) d . . .
C15 C Uani -0.1463(2) 0.35602(8) 0.2206(2) 1.000 0.0298(10) d . . .
C16 C Uani -0.1277(2) 0.33106(8) 0.1601(2) 1.000 0.0315(10) d . . .
C17 C Uani -0.0549(2) 0.30748(8) 0.1896(2) 1.000 0.0288(10) d . . .
C18 C Uani 0.0001(2) 0.30878(7) 0.27977(19) 1.000 0.0218(9) d . . .
C19 C Uani 0.2265(2) 0.34415(6) 0.69625(18) 1.000 0.0183(8) d . . .
C20 C Uani 0.3001(2) 0.32012(7) 0.7261(2) 1.000 0.0248(9) d . . .
C21 C Uani 0.2830(3) 0.29340(8) 0.7829(2) 1.000 0.0343(10) d . . .
C22 C Uani 0.1941(3) 0.29033(8) 0.8115(2) 1.000 0.0388(11) d . . .
C23 C Uani 0.1207(3) 0.31399(8) 0.7837(2) 1.000 0.0352(11) d . . .
C24 C Uani 0.1365(2) 0.34075(7) 0.72547(19) 1.000 0.0246(9) d . . .
C25 C Uani 0.3756(2) 0.38884(7) 0.64454(18) 1.000 0.0193(8) d . . .
C26 C Uani 0.4035(2) 0.42043(8) 0.6827(2) 1.000 0.0371(11) d . . .
C27 C Uani 0.5018(3) 0.43008(10) 0.7005(3) 1.000 0.0556(14) d . . .
C28 C Uani 0.5745(2) 0.40866(9) 0.6822(3) 1.000 0.0471(13) d . . .
C29 C Uani 0.5489(2) 0.37713(8) 0.6460(2) 1.000 0.0314(10) d . . .
C30 C Uani 0.4507(2) 0.36744(7) 0.62625(19) 1.000 0.0218(9) d . . .
C31 C Uani 0.18727(19) 0.41473(7) 0.65018(19) 1.000 0.0181(8) d . . .
C32 C Uani 0.1699(2) 0.41864(7) 0.7411(2) 1.000 0.0240(9) d . . .
C33 C Uani 0.1360(2) 0.44899(7) 0.7700(2) 1.000 0.0290(10) d . . .
C34 C Uani 0.1198(2) 0.47610(8) 0.7095(2) 1.000 0.0323(10) d . . .
C35 C Uani 0.1381(2) 0.47290(8) 0.6196(2) 1.000 0.0331(10) d . . .
C36 C Uani 0.1716(2) 0.44258(7) 0.5901(2) 1.000 0.0257(9) d . . .
C37 C Uani 0.37986(19) 0.45538(7) 0.1305(2) 1.000 0.0204(8) d . . .
C38 C Uani 0.3567(2) 0.43646(7) 0.04897(19) 1.000 0.0222(9) d . . .
C39 C Uani 0.3466(2) 0.45193(8) -0.0384(2) 1.000 0.0336(11) d . . .
C40 C Uani 0.3598(2) 0.48632(9) -0.0448(3) 1.000 0.0414(11) d . . .
C41 C Uani 0.3839(3) 0.50551(8) 0.0352(3) 1.000 0.0413(11) d . . .
C42 C Uani 0.3942(2) 0.49012(7) 0.1220(2) 1.000 0.0316(10) d . . .
C43 C Uani 0.5291(2) 0.43369(6) 0.28610(19) 1.000 0.0185(8) d . . .
C44 C Uani 0.5933(2) 0.45215(8) 0.2422(2) 1.000 0.0300(10) d . . .
C45 C Uani 0.6944(2) 0.45078(8) 0.2738(2) 1.000 0.0354(11) d . . .
C46 C Uani 0.7334(2) 0.43096(8) 0.3501(2) 1.000 0.0299(10) d . . .
C47 C Uani 0.6703(2) 0.41262(7) 0.3948(2) 1.000 0.0251(9) d . . .
C48 C Uani 0.5690(2) 0.41389(7) 0.36341(19) 1.000 0.0195(8) d . . .
C49 C Uani 0.3549(2) 0.46791(6) 0.3182(2) 1.000 0.0207(9) d . . .
C50 C Uani 0.2736(2) 0.48801(7) 0.2822(2) 1.000 0.0282(10) d . . .
C51 C Uani 0.2394(2) 0.51234(8) 0.3374(3) 1.000 0.0375(11) d . . .
C52 C Uani 0.2847(2) 0.51622(8) 0.4293(3) 1.000 0.0428(14) d . . .
C53 C Uani 0.3640(2) 0.49612(8) 0.4673(2) 1.000 0.0373(11) d . . .
C54 C Uani 0.3999(2) 0.47196(7) 0.4116(2) 1.000 0.0270(10) d . . .
C55 C Uani 0.52874(19) 0.33465(6) 0.30258(19) 1.000 0.0170(8) d . . .
C56 C Uani 0.5225(2) 0.32970(7) 0.3967(2) 1.000 0.0212(9) d . . .
C57 C Uani 0.6004(2) 0.31541(7) 0.4584(2) 1.000 0.0261(9) d . . .
C58 C Uani 0.6855(2) 0.30569(7) 0.4279(2) 1.000 0.0270(9) d . . .
C59 C Uani 0.6931(2) 0.31053(7) 0.3351(2) 1.000 0.0240(9) d . . .
C60 C Uani 0.61512(19) 0.32491(6) 0.2731(2) 1.000 0.0192(8) d . . .
C61 C Uani 0.4601(2) 0.35907(6) 0.11405(19) 1.000 0.0178(8) d . . .
C62 C Uani 0.4050(2) 0.35051(7) 0.02629(19) 1.000 0.0238(9) d . . .
C63 C Uani 0.4360(3) 0.36052(8) -0.0554(2) 1.000 0.0348(10) d . . .
C64 C Uani 0.5217(3) 0.37875(8) -0.0511(2) 1.000 0.0399(12) d . . .
C65 C Uani 0.5769(2) 0.38777(8) 0.0347(2) 1.000 0.0349(11) d . . .
C66 C Uani 0.5460(2) 0.37831(7) 0.1168(2) 1.000 0.0236(9) d . . .
C67 C Uani 0.35842(19) 0.30617(6) 0.19361(19) 1.000 0.0178(8) d . . .
C68 C Uani 0.2622(2) 0.30374(7) 0.1421(2) 1.000 0.0227(9) d . . .
C69 C Uani 0.2175(2) 0.27259(7) 0.1207(2) 1.000 0.0291(10) d . . .
C70 C Uani 0.2674(2) 0.24321(7) 0.1513(2) 1.000 0.0281(10) d . . .
C71 C Uani 0.3624(2) 0.24506(7) 0.2021(2) 1.000 0.0266(10) d . . .
C72 C Uani 0.4078(2) 0.27613(7) 0.2232(2) 1.000 0.0215(9) d . . .
C73 C Uani 0.29681(19) 0.29277(6) 0.44596(19) 1.000 0.0183(8) d . . .
C74 C Uani 0.3675(9) 0.2644(3) 0.4912(8) 0.516(13) 0.0214(16) d DUP A 1
C74A C Uani 0.3617(16) 0.2643(6) 0.4994(14) 0.174(3) 0.0214(16) d DUP A 2
C74B C Uani 0.3692(13) 0.2651(5) 0.4882(12) 0.309(14) 0.0279(8) d DUP A 3
C75 C Uani 0.12709(19) 0.42043(6) 0.33212(19) 1.000 0.0166(8) d . . .
C76 C Uani 0.0452(2) 0.44732(7) 0.3113(2) 1.000 0.0247(9) d . . .
C77 C Uani 0.1371(2) 0.37959(7) 0.10293(19) 1.000 0.0206(9) d . . .
C78 C Uani 0.0913(4) 0.38945(14) 0.0009(4) 0.843(4) 0.0475(16) d DUP B 4
C78A C Uani 0.091(2) 0.3803(6) 0.004(2) 0.157(4) 0.048(3) d DUP B 5
C79 C Uani 0.6616(3) 0.28947(9) 0.8428(2) 1.000 0.0443(12) d . . .
H1 H Uiso 0.152(3) 0.3534(9) 0.259(3) 1.000 0.060(13) d . . .
H2 H Uiso 0.00810 0.40350 0.49940 1.000 0.0250 c RU . .
H3 H Uiso -0.08900 0.43070 0.59210 1.000 0.0330 c RU . .
H4 H Uiso -0.18410 0.39920 0.67820 1.000 0.0410 c RU . .
H5 H Uiso -0.18320 0.34040 0.66980 1.000 0.0400 c RU . .
H6 H Uiso -0.08560 0.31270 0.57790 1.000 0.0290 c RU . .
H7 H Uiso 0.217(2) 0.3304(8) 0.315(2) 1.000 0.020(9) d . . .
H8 H Uiso 0.18210 0.29080 0.58850 1.000 0.0230 c RU . .
H9 H Uiso 0.17800 0.23420 0.63450 1.000 0.0270 c RU . .
H10 H Uiso 0.04590 0.19980 0.56910 1.000 0.0320 c RU . .
H11 H Uiso -0.08640 0.22240 0.46380 1.000 0.0310 c RU . .
H12 H Uiso -0.08220 0.27850 0.41520 1.000 0.0260 c RU . .
H14 H Uiso -0.10610 0.37440 0.35360 1.000 0.0270 c RU . .
H15 H Uiso -0.19590 0.37240 0.20000 1.000 0.0360 c RU . .
H16 H Uiso -0.16510 0.33010 0.09790 1.000 0.0380 c RU . .
H17 H Uiso -0.04240 0.29020 0.14770 1.000 0.0340 c RU . .
H18 H Uiso 0.05090 0.29270 0.29920 1.000 0.0260 c RU . .
H20 H Uiso 0.36210 0.32210 0.70720 1.000 0.0300 c RU . .
H21 H Uiso 0.33320 0.27710 0.80220 1.000 0.0410 c RU . .
H22 H Uiso 0.18300 0.27190 0.85050 1.000 0.0460 c RU . .
H23 H Uiso 0.05950 0.31200 0.80410 1.000 0.0420 c RU . .
H24 H Uiso 0.08560 0.35680 0.70560 1.000 0.0300 c RU . .
H26 H Uiso 0.35480 0.43560 0.69660 1.000 0.0450 c RU . .
H27 H Uiso 0.51930 0.45190 0.72590 1.000 0.0670 c RU . .
H28 H Uiso 0.64160 0.41560 0.69460 1.000 0.0560 c RU . .
H29 H Uiso 0.59840 0.36190 0.63440 1.000 0.0380 c RU . .
H30 H Uiso 0.43390 0.34570 0.59970 1.000 0.0260 c RU . .
H32 H Uiso 0.18160 0.40020 0.78380 1.000 0.0290 c RU . .
H33 H Uiso 0.12370 0.45110 0.83210 1.000 0.0350 c RU . .
H34 H Uiso 0.09620 0.49690 0.72950 1.000 0.0390 c RU . .
H35 H Uiso 0.12770 0.49160 0.57780 1.000 0.0400 c RU . .
H36 H Uiso 0.18400 0.44070 0.52800 1.000 0.0310 c RU . .
H38 H Uiso 0.34770 0.41270 0.05280 1.000 0.0270 c RU . .
H39 H Uiso 0.33050 0.43870 -0.09400 1.000 0.0400 c RU . .
H40 H Uiso 0.35220 0.49680 -0.10480 1.000 0.0500 c RU . .
H41 H Uiso 0.39350 0.52920 0.03090 1.000 0.0490 c RU . .
H42 H Uiso 0.41140 0.50350 0.17730 1.000 0.0380 c RU . .
H44 H Uiso 0.56740 0.46590 0.18960 1.000 0.0360 c RU . .
H45 H Uiso 0.73690 0.46360 0.24280 1.000 0.0430 c RU . .
H46 H Uiso 0.80260 0.42990 0.37170 1.000 0.0360 c RU . .
H47 H Uiso 0.69660 0.39900 0.44770 1.000 0.0300 c RU . .
H48 H Uiso 0.52670 0.40120 0.39490 1.000 0.0230 c RU . .
H50 H Uiso 0.24110 0.48500 0.21880 1.000 0.0340 c RU . .
H51 H Uiso 0.18480 0.52620 0.31150 1.000 0.0450 c RU . .
H52 H Uiso 0.26150 0.53290 0.46710 1.000 0.0510 c RU . .
H53 H Uiso 0.39420 0.49870 0.53150 1.000 0.0440 c RU . .
H54 H Uiso 0.45500 0.45840 0.43770 1.000 0.0320 c RU . .
H56 H Uiso 0.46450 0.33620 0.41850 1.000 0.0250 c RU . .
H57 H Uiso 0.59550 0.31220 0.52240 1.000 0.0310 c RU . .
H58 H Uiso 0.73840 0.29570 0.47070 1.000 0.0320 c RU . .
H59 H Uiso 0.75140 0.30400 0.31380 1.000 0.0290 c RU . .
H60 H Uiso 0.62070 0.32820 0.20930 1.000 0.0230 c RU . .
H62 H Uiso 0.34600 0.33780 0.02240 1.000 0.0290 c RU . .
H63 H Uiso 0.39770 0.35470 -0.11490 1.000 0.0420 c RU . .
H64 H Uiso 0.54280 0.38510 -0.10740 1.000 0.0480 c RU . .
H65 H Uiso 0.63590 0.40040 0.03770 1.000 0.0420 c RU . .
H66 H Uiso 0.58360 0.38500 0.17580 1.000 0.0280 c RU . .
H68 H Uiso 0.22690 0.32380 0.12150 1.000 0.0270 c RU . .
H69 H Uiso 0.15240 0.27150 0.08500 1.000 0.0350 c RU . .
H70 H Uiso 0.23660 0.22180 0.13750 1.000 0.0340 c RU . .
H71 H Uiso 0.39700 0.22480 0.22280 1.000 0.0320 c RU . .
H72 H Uiso 0.47320 0.27700 0.25820 1.000 0.0260 c RU . .
H79A H Uiso 0.63890 0.28650 0.90310 1.000 0.0530 c RU . .
H79B H Uiso 0.70580 0.27030 0.83550 1.000 0.0530 c RU . .

loop_
_atom_type_symbol
_atom_type_description
_atom_type_scat_dispersion_real
_atom_type_scat_dispersion_imag
_atom_type_scat_source
C C 0.0033 0.0016 ' International Tables Vol C Tables 4.2.6.8 and 6.1.1.4'
H H 0.0000 0.0000 ' International Tables Vol C Tables 4.2.6.8 and 6.1.1.4'
Cl Cl 0.1484 0.1585 ' International Tables Vol C Tables 4.2.6.8 and 6.1.1.4'
F F 0.0171 0.0103 ' International Tables Vol C Tables 4.2.6.8 and 6.1.1.4'
O O 0.0106 0.0060 ' International Tables Vol C Tables 4.2.6.8 and 6.1.1.4'
P P 0.1023 0.0942 ' International Tables Vol C Tables 4.2.6.8 and 6.1.1.4'
Ru Ru -1.2594 0.8363 ' International Tables Vol C Tables 4.2.6.8 and 6.1.1.4'

loop_
_geom_angle_atom_site_label_1
_geom_angle_atom_site_label_2
_geom_angle_atom_site_label_3
_geom_angle
_geom_angle_publ_flag
Cl1 Ru1 P1 171.16(3) yes
Cl1 Ru1 P2 89.98(3) yes
Cl1 Ru1 O1 77.91(6) yes
Cl1 Ru1 O3 89.43(6) yes
Cl1 Ru1 O4 87.09(5) yes
P1 Ru1 P2 98.20(3) yes
P1 Ru1 O1 94.08(6) yes
P1 Ru1 O3 86.08(5) yes
P1 Ru1 O4 96.77(6) yes
P2 Ru1 O1 167.52(6) yes
P2 Ru1 O3 98.27(6) yes
P2 Ru1 O4 86.12(5) yes
O1 Ru1 O3 84.77(7) yes
O1 Ru1 O4 90.22(7) yes
O3 Ru1 O4 174.40(7) yes
Cl1 Ru2 P3 90.81(3) yes
Cl1 Ru2 P4 101.86(3) yes
Cl1 Ru2 O1 79.89(6) yes
Cl1 Ru2 O2 87.21(5) yes
Cl1 Ru2 O6 166.25(6) yes
P3 Ru2 P4 97.22(3) yes
P3 Ru2 O1 164.66(6) yes
P3 Ru2 O2 87.33(6) yes
P3 Ru2 O6 95.02(5) yes
P4 Ru2 O1 96.62(6) yes
P4 Ru2 O2 169.74(5) yes
P4 Ru2 O6 89.77(5) yes
O1 Ru2 O2 80.11(7) yes
O1 Ru2 O6 91.61(7) yes
O2 Ru2 O6 80.64(7) yes
Ru1 Cl1 Ru2 94.46(3) yes
Ru1 P1 C1 118.32(9) yes
Ru1 P1 C7 120.42(9) yes
Ru1 P1 C13 109.56(9) yes
C1 P1 C7 102.44(12) yes
C1 P1 C13 102.32(12) yes
C7 P1 C13 101.10(12) yes
Ru1 P2 C19 115.18(9) yes
Ru1 P2 C25 111.48(9) yes
Ru1 P2 C31 119.90(9) yes
C19 P2 C25 104.24(12) yes
C19 P2 C31 104.35(12) yes
C25 P2 C31 99.57(13) yes
Ru2 P3 C37 120.03(9) yes
Ru2 P3 C43 118.89(9) yes
Ru2 P3 C49 108.42(9) yes
C37 P3 C43 102.96(12) yes
C37 P3 C49 101.60(13) yes
C43 P3 C49 102.30(12) yes
Ru2 P4 C55 124.00(9) yes
Ru2 P4 C61 113.64(9) yes
Ru2 P4 C67 111.67(9) yes
C55 P4 C61 103.26(13) yes
C55 P4 C67 98.97(12) yes
C61 P4 C67 102.44(12) yes
Ru1 O1 Ru2 102.81(8) yes
Ru2 O2 C75 133.61(16) yes
Ru1 O3 C75 128.24(17) yes
Ru1 O4 C73 123.58(17) yes
Ru2 O6 C77 120.54(16) yes
Ru2 O1 H1 95(3) no
Ru2 O1 H7 121(2) no
H1 O1 H7 122(3) no
Ru1 O1 H7 93(2) no
Ru1 O1 H1 124(3) no
P1 C1 C2 118.9(2) yes
C2 C1 C6 118.7(2) no
P1 C1 C6 122.3(2) yes
C1 C2 C3 120.5(3) no
C2 C3 C4 120.5(3) no
C3 C4 C5 119.5(3) no
C4 C5 C6 120.5(3) no
C1 C6 C5 120.3(3) no
C8 C7 C12 118.9(2) no
P1 C7 C12 121.4(2) yes
P1 C7 C8 119.7(2) yes
C7 C8 C9 120.3(3) no
C8 C9 C10 120.1(3) no
C9 C10 C11 120.2(3) no
C10 C11 C12 120.1(3) no
C7 C12 C11 120.4(3) no
C14 C13 C18 118.8(2) no
P1 C13 C14 122.4(2) yes
P1 C13 C18 118.8(2) yes
C13 C14 C15 120.7(3) no
C14 C15 C16 120.0(3) no
C15 C16 C17 120.0(3) no
C16 C17 C18 120.5(3) no
C13 C18 C17 120.0(3) no
P2 C19 C20 120.5(2) yes
C20 C19 C24 118.6(2) no
P2 C19 C24 120.6(2) yes
C19 C20 C21 120.3(3) no
C20 C21 C22 120.6(3) no
C21 C22 C23 120.1(3) no
C22 C23 C24 119.9(3) no
C19 C24 C23 120.5(3) no
P2 C25 C26 121.2(2) yes
P2 C25 C30 121.5(2) yes
C26 C25 C30 117.2(3) no
C25 C26 C27 120.6(3) no
C26 C27 C28 121.3(3) no
C27 C28 C29 119.1(3) no
C28 C29 C30 120.1(3) no
C25 C30 C29 121.7(3) no
P2 C31 C32 123.2(2) yes
C32 C31 C36 118.0(3) no
P2 C31 C36 118.4(2) yes
C31 C32 C33 120.8(3) no
C32 C33 C34 120.5(3) no
C33 C34 C35 119.6(3) no
C34 C35 C36 120.3(3) no
C31 C36 C35 120.9(3) no
P3 C37 C38 119.7(2) yes
C38 C37 C42 118.0(3) no
P3 C37 C42 122.2(2) yes
C37 C38 C39 120.5(3) no
C38 C39 C40 120.3(3) no
C39 C40 C41 120.2(4) no
C40 C41 C42 119.5(3) no
C37 C42 C41 121.5(3) no
C44 C43 C48 118.2(3) no
P3 C43 C48 119.2(2) yes
P3 C43 C44 122.6(2) yes
C43 C44 C45 121.2(3) no
C44 C45 C46 120.3(3) no
C45 C46 C47 119.1(3) no
C46 C47 C48 120.9(3) no
C43 C48 C47 120.4(3) no
P3 C49 C50 119.9(2) yes
C50 C49 C54 118.7(2) no
P3 C49 C54 121.2(2) yes
C49 C50 C51 121.1(3) no
C50 C51 C52 119.6(3) no
C51 C52 C53 120.4(3) no
C52 C53 C54 120.2(3) no
C49 C54 C53 119.9(3) no
C56 C55 C60 118.3(2) no
P4 C55 C60 124.0(2) yes
P4 C55 C56 117.2(2) yes
C55 C56 C57 120.3(3) no
C56 C57 C58 120.7(3) no
C57 C58 C59 119.8(3) no
C58 C59 C60 119.6(3) no
C55 C60 C59 121.3(3) no
C62 C61 C66 118.1(3) no
P4 C61 C62 120.6(2) yes
P4 C61 C66 121.1(2) yes
C61 C62 C63 120.3(3) no
C62 C63 C64 120.7(3) no
C63 C64 C65 120.1(3) no
C64 C65 C66 119.7(3) no
C61 C66 C65 121.1(3) no
C68 C67 C72 117.8(2) no
P4 C67 C68 120.29(19) yes
P4 C67 C72 121.9(2) yes
C67 C68 C69 121.3(3) no
C68 C69 C70 120.0(3) no
C69 C70 C71 119.6(3) no
C70 C71 C72 120.7(3) no
C67 C72 C71 120.7(3) no
O5 C73 C74 115.9(5) yes
O4 C73 C74B 115.0(7) yes
O4 C73 O5 129.8(2) yes
O4 C73 C74 114.4(5) yes
O4 C73 C74A 111.2(8) yes
O5 C73 C74A 118.9(8) yes
O5 C73 C74B 115.2(7) yes
F3 C74 C73 113.4(8) yes
F2 C74 F3 109.1(9) yes
F2 C74 C73 109.7(9) yes
F1 C74 F2 107.2(9) yes
F1 C74 F3 105.9(10) yes
F1 C74 C73 111.4(8) yes
F1A C74A F2A 104.7(16) yes
F1A C74A F3A 104.9(17) yes
F2A C74A C73 113.9(16) yes
F1A C74A C73 112.8(15) yes
F2A C74A F3A 109.1(17) yes
F3A C74A C73 110.9(16) yes
F3B C74B C73 113.1(14) yes
F1B C74B F3B 106.4(14) yes
F1B C74B C73 114.0(12) yes
F2B C74B F3B 107.9(14) yes
F2B C74B C73 109.5(13) yes
F1B C74B F2B 105.5(15) yes
O2 C75 O3 132.0(2) yes
O3 C75 C76 112.2(2) yes
O2 C75 C76 115.8(2) yes
F4 C76 F6 106.7(2) yes
F4 C76 F5 106.0(2) yes
F5 C76 F6 107.4(2) yes
F4 C76 C75 110.8(2) yes
F5 C76 C75 113.5(2) yes
F6 C76 C75 112.1(2) yes
O6 C77 O7 130.9(3) yes
O7 C77 C78 117.7(3) yes
O7 C77 C78A 111.9(11) yes
O6 C77 C78A 116.1(11) yes
O6 C77 C78 111.4(3) yes
F7 C78 F9 105.4(4) yes
F7 C78 F8 108.3(5) yes
F9 C78 C77 110.9(4) yes
F8 C78 F9 108.3(5) yes
F8 C78 C77 112.2(4) yes
F7 C78 C77 111.4(4) yes
F8A C78A C77 114(2) yes
F9A C78A C77 114.7(19) yes
F7A C78A F8A 108(2) yes
F7A C78A F9A 102(2) yes
F7A C78A C77 113(2) yes
F8A C78A F9A 105(2) yes
C1 C2 H2 120.00 no
C3 C2 H2 120.00 no
C2 C3 H3 120.00 no
C4 C3 H3 120.00 no
C3 C4 H4 120.00 no
C5 C4 H4 120.00 no
C4 C5 H5 120.00 no
C6 C5 H5 120.00 no
C1 C6 H6 120.00 no
C5 C6 H6 120.00 no
C7 C8 H8 120.00 no
C9 C8 H8 120.00 no
C8 C9 H9 120.00 no
C10 C9 H9 120.00 no
C9 C10 H10 120.00 no
C11 C10 H10 120.00 no
C10 C11 H11 120.00 no
C12 C11 H11 120.00 no
C7 C12 H12 120.00 no
C11 C12 H12 120.00 no
C13 C14 H14 120.00 no
C15 C14 H14 120.00 no
C14 C15 H15 120.00 no
C16 C15 H15 120.00 no
C15 C16 H16 120.00 no
C17 C16 H16 120.00 no
C16 C17 H17 120.00 no
C18 C17 H17 120.00 no
C13 C18 H18 120.00 no
C17 C18 H18 120.00 no
C19 C20 H20 120.00 no
C21 C20 H20 120.00 no
C20 C21 H21 120.00 no
C22 C21 H21 120.00 no
C21 C22 H22 120.00 no
C23 C22 H22 120.00 no
C22 C23 H23 120.00 no
C24 C23 H23 120.00 no
C19 C24 H24 120.00 no
C23 C24 H24 120.00 no
C25 C26 H26 120.00 no
C27 C26 H26 120.00 no
C26 C27 H27 119.00 no
C28 C27 H27 119.00 no
C27 C28 H28 120.00 no
C29 C28 H28 120.00 no
C28 C29 H29 120.00 no
C30 C29 H29 120.00 no
C25 C30 H30 119.00 no
C29 C30 H30 119.00 no
C31 C32 H32 120.00 no
C33 C32 H32 120.00 no
C32 C33 H33 120.00 no
C34 C33 H33 120.00 no
C33 C34 H34 120.00 no
C35 C34 H34 120.00 no
C34 C35 H35 120.00 no
C36 C35 H35 120.00 no
C31 C36 H36 120.00 no
C35 C36 H36 119.00 no
C37 C38 H38 120.00 no
C39 C38 H38 120.00 no
C38 C39 H39 120.00 no
C40 C39 H39 120.00 no
C39 C40 H40 120.00 no
C41 C40 H40 120.00 no
C40 C41 H41 120.00 no
C42 C41 H41 120.00 no
C37 C42 H42 119.00 no
C41 C42 H42 119.00 no
C43 C44 H44 119.00 no
C45 C44 H44 119.00 no
C44 C45 H45 120.00 no
C46 C45 H45 120.00 no
C45 C46 H46 120.00 no
C47 C46 H46 120.00 no
C46 C47 H47 120.00 no
C48 C47 H47 120.00 no
C43 C48 H48 120.00 no
C47 C48 H48 120.00 no
C49 C50 H50 119.00 no
C51 C50 H50 119.00 no
C50 C51 H51 120.00 no
C52 C51 H51 120.00 no
C51 C52 H52 120.00 no
C53 C52 H52 120.00 no
C52 C53 H53 120.00 no
C54 C53 H53 120.00 no
C49 C54 H54 120.00 no
C53 C54 H54 120.00 no
C55 C56 H56 120.00 no
C57 C56 H56 120.00 no
C56 C57 H57 120.00 no
C58 C57 H57 120.00 no
C57 C58 H58 120.00 no
C59 C58 H58 120.00 no
C58 C59 H59 120.00 no
C60 C59 H59 120.00 no
C55 C60 H60 119.00 no
C59 C60 H60 119.00 no
C61 C62 H62 120.00 no
C63 C62 H62 120.00 no
C62 C63 H63 120.00 no
C64 C63 H63 120.00 no
C63 C64 H64 120.00 no
C65 C64 H64 120.00 no
C64 C65 H65 120.00 no
C66 C65 H65 120.00 no
C61 C66 H66 120.00 no
C65 C66 H66 119.00 no
C67 C68 H68 119.00 no
C69 C68 H68 119.00 no
C68 C69 H69 120.00 no
C70 C69 H69 120.00 no
C69 C70 H70 120.00 no
C71 C70 H70 120.00 no
C70 C71 H71 120.00 no
C72 C71 H71 120.00 no
C67 C72 H72 120.00 no
C71 C72 H72 120.00 no
Cl82 C79 Cl83 112.29(19) yes
Cl82 C79 H79A 109.00 no
Cl82 C79 H79B 109.00 no
Cl83 C79 H79A 109.00 no
Cl83 C79 H79B 109.00 no
H79A C79 H79B 108.00 no

loop_
_geom_bond_atom_site_label_1
_geom_bond_atom_site_label_2
_geom_bond_distance
_geom_bond_publ_flag
Ru1 Cl1 2.4503(10) yes
Ru1 P1 2.3143(11) yes
Ru1 P2 2.2824(10) yes
Ru1 O1 2.254(2) yes
Ru1 O3 2.0948(19) yes
Ru1 O4 2.1051(19) yes
Ru2 Cl1 2.3528(9) yes
Ru2 P3 2.2834(12) yes
Ru2 P4 2.2959(11) yes
Ru2 O1 2.258(2) yes
Ru2 O2 2.1520(19) yes
Ru2 O6 2.0996(18) yes
P1 C1 1.846(3) yes
P1 C7 1.837(3) yes
P1 C13 1.832(3) yes
P2 C19 1.838(3) yes
P2 C25 1.856(3) yes
P2 C31 1.826(3) yes
P3 C37 1.834(3) yes
P3 C43 1.851(3) yes
P3 C49 1.839(3) yes
P4 C55 1.841(3) yes
P4 C61 1.835(3) yes
P4 C67 1.855(3) yes
Cl82 C79 1.763(4) yes
Cl83 C79 1.752(4) yes
F1 C74 1.353(14) yes
F1A C74A 1.35(3) yes
F1B C74B 1.35(2) yes
F2 C74 1.356(14) yes
F2A C74A 1.35(2) yes
F2B C74B 1.35(2) yes
F3 C74 1.327(14) yes
F3A C74A 1.33(3) yes
F3B C74B 1.32(2) yes
F4 C76 1.330(3) yes
F5 C76 1.317(3) yes
F6 C76 1.325(3) yes
F7 C78 1.327(6) yes
F7A C78A 1.32(4) yes
F8 C78 1.328(7) yes
F8A C78A 1.33(4) yes
F9 C78 1.322(7) yes
F9A C78A 1.32(3) yes
O2 C75 1.242(3) yes
O3 C75 1.258(3) yes
O4 C73 1.256(3) yes
O5 C73 1.233(3) yes
O6 C77 1.274(3) yes
O7 C77 1.229(3) yes
O1 H7 0.75(3) no
O1 H1 0.87(4) no
C1 C6 1.393(4) no
C1 C2 1.392(4) no
C2 C3 1.387(4) no
C3 C4 1.384(4) no
C4 C5 1.377(4) no
C5 C6 1.392(4) no
C7 C8 1.389(4) no
C7 C12 1.401(4) no
C8 C9 1.389(4) no
C9 C10 1.380(4) no
C10 C11 1.380(4) no
C11 C12 1.383(4) no
C13 C14 1.382(4) no
C13 C18 1.402(4) no
C14 C15 1.391(4) no
C15 C16 1.375(4) no
C16 C17 1.379(4) no
C17 C18 1.383(4) no
C19 C24 1.394(4) no
C19 C20 1.399(4) no
C20 C21 1.385(4) no
C21 C22 1.374(6) no
C22 C23 1.382(5) no
C23 C24 1.395(4) no
C25 C26 1.390(4) no
C25 C30 1.402(4) no
C26 C27 1.388(5) no
C27 C28 1.377(5) no
C28 C29 1.372(5) no
C29 C30 1.387(4) no
C31 C32 1.391(4) no
C31 C36 1.394(4) no
C32 C33 1.380(4) no
C33 C34 1.375(4) no
C34 C35 1.378(4) no
C35 C36 1.380(4) no
C37 C42 1.395(4) no
C37 C38 1.383(4) no
C38 C39 1.388(4) no
C39 C40 1.376(5) no
C40 C41 1.372(6) no
C41 C42 1.379(5) no
C43 C48 1.392(4) no
C43 C44 1.391(4) no
C44 C45 1.387(4) no
C45 C46 1.378(4) no
C46 C47 1.384(4) no
C47 C48 1.389(4) no
C49 C54 1.387(4) no
C49 C50 1.394(4) no
C50 C51 1.389(5) no
C51 C52 1.368(6) no
C52 C53 1.381(4) no
C53 C54 1.399(4) no
C55 C56 1.395(4) no
C55 C60 1.395(4) no
C56 C57 1.383(4) no
C57 C58 1.386(4) no
C58 C59 1.381(4) no
C59 C60 1.388(4) no
C61 C62 1.395(4) no
C61 C66 1.404(4) no
C62 C63 1.389(4) no
C63 C64 1.377(6) no
C64 C65 1.377(4) no
C65 C66 1.388(4) no
C67 C72 1.395(4) no
C67 C68 1.400(4) no
C68 C69 1.386(4) no
C69 C70 1.380(4) no
C70 C71 1.381(4) no
C71 C72 1.386(4) no
C73 C74 1.549(12) no
C73 C74B 1.529(19) no
C73 C74A 1.55(2) no
C75 C76 1.540(4) no
C77 C78 1.544(6) no
C77 C78A 1.45(3) no
C2 H2 0.9500 no
C3 H3 0.9500 no
C4 H4 0.9500 no
C5 H5 0.9500 no
C6 H6 0.9500 no
C8 H8 0.9500 no
C9 H9 0.9500 no
C10 H10 0.9500 no
C11 H11 0.9500 no
C12 H12 0.9500 no
C14 H14 0.9500 no
C15 H15 0.9500 no
C16 H16 0.9500 no
C17 H17 0.9500 no
C18 H18 0.9500 no
C20 H20 0.9500 no
C21 H21 0.9500 no
C22 H22 0.9500 no
C23 H23 0.9500 no
C24 H24 0.9500 no
C26 H26 0.9500 no
C27 H27 0.9500 no
C28 H28 0.9500 no
C29 H29 0.9500 no
C30 H30 0.9500 no
C32 H32 0.9500 no
C33 H33 0.9500 no
C34 H34 0.9500 no
C35 H35 0.9500 no
C36 H36 0.9500 no
C38 H38 0.9500 no
C39 H39 0.9500 no
C40 H40 0.9500 no
C41 H41 0.9500 no
C42 H42 0.9500 no
C44 H44 0.9500 no
C45 H45 0.9500 no
C46 H46 0.9500 no
C47 H47 0.9500 no
C48 H48 0.9500 no
C50 H50 0.9500 no
C51 H51 0.9500 no
C52 H52 0.9500 no
C53 H53 0.9500 no
C54 H54 0.9500 no
C56 H56 0.9500 no
C57 H57 0.9500 no
C58 H58 0.9500 no
C59 H59 0.9500 no
C60 H60 0.9500 no
C62 H62 0.9500 no
C63 H63 0.9500 no
C64 H64 0.9500 no
C65 H65 0.9500 no
C66 H66 0.9500 no
C68 H68 0.9500 no
C69 H69 0.9500 no
C70 H70 0.9500 no
C71 H71 0.9500 no
C72 H72 0.9500 no
C79 H79A 0.9900 no
C79 H79B 0.9900 no

loop_
_geom_hbond_atom_site_label_D
_geom_hbond_atom_site_label_H
_geom_hbond_atom_site_label_A
_geom_hbond_distance_DH
_geom_hbond_distance_HA
_geom_hbond_distance_DA
_geom_hbond_angle_DHA
_geom_hbond_site_symmetry_A
_geom_hbond_publ_flag
O1 H1 O7 0.87(4) 1.75(4) 2.599(3) 163(4) . yes
O1 H7 O5 0.75(3) 1.89(3) 2.624(3) 169(3) . yes
C2 H2 O3 0.9500 2.2800 3.115(3) 147.00 . yes
C8 H8 O4 0.9500 2.4700 3.105(3) 124.00 . yes
C30 H30 O4 0.9500 2.4500 3.226(3) 138.00 . yes
C36 H36 O3 0.9500 2.3600 3.072(3) 132.00 . yes
C38 H38 O6 0.9500 2.3200 2.976(3) 125.00 . yes
C48 H48 Cl1 0.9500 2.5600 3.415(3) 150.00 . yes
C56 H56 Cl1 0.9500 2.6100 3.395(3) 140.00 . yes
C68 H68 O6 0.9500 2.4700 3.299(3) 146.00 . yes
C79 H79B O5 0.9900 2.3700 3.259(4) 149.00 4_555 yes
C79 H79B F1A 0.9900 2.3700 2.831(14) 108.00 4_555 yes

loop_
_geom_torsion_atom_site_label_1
_geom_torsion_atom_site_label_2
_geom_torsion_atom_site_label_3
_geom_torsion_atom_site_label_4
_geom_torsion
_geom_torsion_publ_flag
P2 Ru1 Cl1 Ru2 -166.86(4) no
O1 Ru1 Cl1 Ru2 16.18(6) no
O3 Ru1 Cl1 Ru2 -68.60(6) no
O4 Ru1 Cl1 Ru2 107.02(6) no
P2 Ru1 P1 C1 40.85(11) no
P2 Ru1 P1 C7 -86.03(10) no
P2 Ru1 P1 C13 157.51(9) no
O1 Ru1 P1 C1 -141.41(11) no
O1 Ru1 P1 C7 91.70(11) no
O1 Ru1 P1 C13 -24.76(11) no
O3 Ru1 P1 C1 -56.95(11) no
O3 Ru1 P1 C7 176.17(11) no
O3 Ru1 P1 C13 59.71(10) no
O4 Ru1 P1 C1 127.89(11) no
O4 Ru1 P1 C7 1.00(11) no
O4 Ru1 P1 C13 -115.46(10) no
Cl1 Ru1 P2 C19 -137.16(10) no
Cl1 Ru1 P2 C25 -18.67(10) no
Cl1 Ru1 P2 C31 96.95(11) no
P1 Ru1 P2 C19 46.22(11) no
P1 Ru1 P2 C25 164.71(10) no
P1 Ru1 P2 C31 -79.67(11) no
O3 Ru1 P2 C19 133.42(11) no
O3 Ru1 P2 C25 -108.09(11) no
O3 Ru1 P2 C31 7.53(12) no
O4 Ru1 P2 C19 -50.07(11) no
O4 Ru1 P2 C25 68.42(11) no
O4 Ru1 P2 C31 -175.97(12) no
Cl1 Ru1 O1 Ru2 -17.26(6) no
P1 Ru1 O1 Ru2 158.95(7) no
O3 Ru1 O1 Ru2 73.27(8) no
O4 Ru1 O1 Ru2 -104.25(8) no
Cl1 Ru1 O3 C75 43.2(2) no
P1 Ru1 O3 C75 -129.2(2) no
P2 Ru1 O3 C75 133.1(2) no
O1 Ru1 O3 C75 -34.8(2) no
Cl1 Ru1 O4 C73 -101.8(2) no
P1 Ru1 O4 C73 70.2(2) no
P2 Ru1 O4 C73 168.0(2) no
O1 Ru1 O4 C73 -23.9(2) no
P3 Ru2 Cl1 Ru1 151.70(4) no
P4 Ru2 Cl1 Ru1 -110.75(4) no
O1 Ru2 Cl1 Ru1 -16.03(6) no
O2 Ru2 Cl1 Ru1 64.41(6) no
Cl1 Ru2 P3 C37 -169.67(11) no
Cl1 Ru2 P3 C43 62.38(10) no
Cl1 Ru2 P3 C49 -53.74(10) no
P4 Ru2 P3 C37 88.26(11) no
P4 Ru2 P3 C43 -39.68(10) no
P4 Ru2 P3 C49 -155.81(10) no
O2 Ru2 P3 C37 -82.50(12) no
O2 Ru2 P3 C43 149.55(11) no
O2 Ru2 P3 C49 33.43(11) no
O6 Ru2 P3 C37 -2.14(12) no
O6 Ru2 P3 C43 -130.09(11) no
O6 Ru2 P3 C49 113.79(11) no
Cl1 Ru2 P4 C55 -14.27(11) no
Cl1 Ru2 P4 C61 -140.94(10) no
Cl1 Ru2 P4 C67 103.78(10) no
P3 Ru2 P4 C55 78.09(11) no
P3 Ru2 P4 C61 -48.58(10) no
P3 Ru2 P4 C67 -163.86(10) no
O1 Ru2 P4 C55 -95.29(12) no
O1 Ru2 P4 C61 138.04(11) no
O1 Ru2 P4 C67 22.77(11) no
O6 Ru2 P4 C55 173.12(11) no
O6 Ru2 P4 C61 46.45(11) no
O6 Ru2 P4 C67 -68.82(11) no
Cl1 Ru2 O1 Ru1 17.88(6) no
P4 Ru2 O1 Ru1 118.80(7) no
O2 Ru2 O1 Ru1 -71.03(8) no
O6 Ru2 O1 Ru1 -151.24(8) no
Cl1 Ru2 O2 C75 -41.9(2) no
P3 Ru2 O2 C75 -132.9(2) no
O1 Ru2 O2 C75 38.3(2) no
O6 Ru2 O2 C75 131.6(2) no
P3 Ru2 O6 C77 -137.80(18) no
P4 Ru2 O6 C77 124.97(18) no
O1 Ru2 O6 C77 28.35(19) no
O2 Ru2 O6 C77 -51.34(19) no
Ru1 P1 C1 C2 33.7(2) no
Ru1 P1 C1 C6 -143.3(2) no
C7 P1 C1 C2 168.8(2) no
C7 P1 C1 C6 -8.2(3) no
C13 P1 C1 C2 -86.8(2) no
C13 P1 C1 C6 96.3(2) no
Ru1 P1 C7 C8 32.9(3) no
Ru1 P1 C7 C12 -149.26(19) no
C1 P1 C7 C8 -101.0(2) no
C1 P1 C7 C12 76.9(2) no
C13 P1 C7 C8 153.6(2) no
C13 P1 C7 C12 -28.5(2) no
Ru1 P1 C13 C14 -98.5(2) no
Ru1 P1 C13 C18 79.8(2) no
C1 P1 C13 C14 27.8(3) no
C1 P1 C13 C18 -153.9(2) no
C7 P1 C13 C14 133.4(2) no
C7 P1 C13 C18 -48.3(2) no
Ru1 P2 C19 C20 84.1(2) no
Ru1 P2 C19 C24 -89.6(2) no
C25 P2 C19 C20 -38.4(2) no
C25 P2 C19 C24 147.9(2) no
C31 P2 C19 C20 -142.4(2) no
C31 P2 C19 C24 43.9(2) no
Ru1 P2 C25 C26 124.0(2) no
Ru1 P2 C25 C30 -51.1(2) no
C19 P2 C25 C26 -111.1(2) no
C19 P2 C25 C30 73.7(2) no
C31 P2 C25 C26 -3.5(3) no
C31 P2 C25 C30 -178.7(2) no
Ru1 P2 C31 C32 150.6(2) no
Ru1 P2 C31 C36 -37.3(3) no
C19 P2 C31 C32 19.8(3) no
C19 P2 C31 C36 -168.1(2) no
C25 P2 C31 C32 -87.7(3) no
C25 P2 C31 C36 84.4(2) no
Ru2 P3 C37 C38 -30.4(3) no
Ru2 P3 C37 C42 151.3(2) no
C43 P3 C37 C38 104.5(2) no
C43 P3 C37 C42 -73.8(2) no
C49 P3 C37 C38 -149.8(2) no
C49 P3 C37 C42 31.9(3) no
Ru2 P3 C43 C44 147.1(2) no
Ru2 P3 C43 C48 -32.5(2) no
C37 P3 C43 C44 11.6(3) no
C37 P3 C43 C48 -168.0(2) no
C49 P3 C43 C44 -93.6(2) no
C49 P3 C43 C48 86.9(2) no
Ru2 P3 C49 C50 -86.0(2) no
Ru2 P3 C49 C54 88.7(2) no
C37 P3 C49 C50 41.4(2) no
C37 P3 C49 C54 -144.0(2) no
C43 P3 C49 C50 147.6(2) no
C43 P3 C49 C54 -37.7(3) no
Ru2 P4 C55 C56 39.2(2) no
Ru2 P4 C55 C60 -149.43(18) no
C61 P4 C55 C56 170.2(2) no
C61 P4 C55 C60 -18.4(2) no
C67 P4 C55 C56 -84.7(2) no
C67 P4 C55 C60 86.7(2) no
Ru2 P4 C61 C62 -83.2(2) no
Ru2 P4 C61 C66 91.9(2) no
C55 P4 C61 C62 139.9(2) no
C55 P4 C61 C66 -45.0(2) no
C67 P4 C61 C62 37.4(2) no
C67 P4 C61 C66 -147.4(2) no
Ru2 P4 C67 C68 39.6(2) no
Ru2 P4 C67 C72 -139.4(2) no
C55 P4 C67 C68 171.8(2) no
C55 P4 C67 C72 -7.2(3) no
C61 P4 C67 C68 -82.4(2) no
C61 P4 C67 C72 98.6(2) no
Ru2 O2 C75 O3 3.5(4) no
Ru2 O2 C75 C76 -175.74(16) no
Ru1 O3 C75 O2 -5.5(4) no
Ru1 O3 C75 C76 173.69(16) no
Ru1 O4 C73 C74 -179.5(5) no
Ru1 O4 C73 O5 -0.1(4) no
Ru2 O6 C77 O7 -13.7(4) no
Ru2 O6 C77 C78 165.7(2) no
C2 C1 C6 C5 -0.5(4) no
P1 C1 C2 C3 -176.4(2) no
C6 C1 C2 C3 0.7(4) no
P1 C1 C6 C5 176.5(2) no
C1 C2 C3 C4 -0.3(4) no
C2 C3 C4 C5 -0.4(4) no
C3 C4 C5 C6 0.6(4) no
C4 C5 C6 C1 -0.1(4) no
C12 C7 C8 C9 1.7(4) no
P1 C7 C8 C9 179.6(2) no
C8 C7 C12 C11 -1.1(4) no
P1 C7 C12 C11 -179.0(2) no
C7 C8 C9 C10 -0.3(4) no
C8 C9 C10 C11 -1.7(4) no
C9 C10 C11 C12 2.3(4) no
C10 C11 C12 C7 -0.9(4) no
C18 C13 C14 C15 0.3(4) no
P1 C13 C14 C15 178.6(2) no
P1 C13 C18 C17 -179.6(2) no
C14 C13 C18 C17 -1.2(4) no
C13 C14 C15 C16 0.7(4) no
C14 C15 C16 C17 -0.7(4) no
C15 C16 C17 C18 -0.3(4) no
C16 C17 C18 C13 1.2(4) no
C24 C19 C20 C21 0.5(4) no
C20 C19 C24 C23 0.3(4) no
P2 C19 C24 C23 174.2(2) no
P2 C19 C20 C21 -173.3(2) no
C19 C20 C21 C22 -0.7(4) no
C20 C21 C22 C23 0.0(5) no
C21 C22 C23 C24 0.9(5) no
C22 C23 C24 C19 -1.1(4) no
C26 C25 C30 C29 0.5(4) no
P2 C25 C26 C27 -174.7(3) no
P2 C25 C30 C29 175.9(2) no
C30 C25 C26 C27 0.7(4) no
C25 C26 C27 C28 -0.8(6) no
C26 C27 C28 C29 -0.3(6) no
C27 C28 C29 C30 1.5(5) no
C28 C29 C30 C25 -1.7(5) no
P2 C31 C32 C33 173.6(2) no
C36 C31 C32 C33 1.5(4) no
C32 C31 C36 C35 -1.2(4) no
P2 C31 C36 C35 -173.7(2) no
C31 C32 C33 C34 -0.7(4) no
C32 C33 C34 C35 -0.3(4) no
C33 C34 C35 C36 0.6(4) no
C34 C35 C36 C31 0.2(4) no
C42 C37 C38 C39 -1.0(4) no
P3 C37 C38 C39 -179.5(2) no
P3 C37 C42 C41 179.6(3) no
C38 C37 C42 C41 1.2(4) no
C37 C38 C39 C40 0.2(4) no
C38 C39 C40 C41 0.6(5) no
C39 C40 C41 C42 -0.4(5) no
C40 C41 C42 C37 -0.5(5) no
C48 C43 C44 C45 0.5(4) no
C44 C43 C48 C47 -0.4(4) no
P3 C43 C48 C47 179.2(2) no
P3 C43 C44 C45 -179.1(2) no
C43 C44 C45 C46 -0.1(5) no
C44 C45 C46 C47 -0.3(5) no
C45 C46 C47 C48 0.3(4) no
C46 C47 C48 C43 0.1(4) no
C50 C49 C54 C53 -0.6(4) no
P3 C49 C50 C51 176.6(2) no
C54 C49 C50 C51 1.8(4) no
P3 C49 C54 C53 -175.4(2) no
C49 C50 C51 C52 -1.5(5) no
C50 C51 C52 C53 0.0(5) no
C51 C52 C53 C54 1.1(5) no
C52 C53 C54 C49 -0.8(4) no
P4 C55 C56 C57 171.8(2) no
C56 C55 C60 C59 0.2(4) no
C60 C55 C56 C57 -0.1(4) no
P4 C55 C60 C59 -171.1(2) no
C55 C56 C57 C58 -0.2(4) no
C56 C57 C58 C59 0.5(4) no
C57 C58 C59 C60 -0.4(4) no
C58 C59 C60 C55 0.0(4) no
P4 C61 C62 C63 176.2(2) no
C62 C61 C66 C65 -1.8(4) no
C66 C61 C62 C63 0.9(4) no
P4 C61 C66 C65 -177.1(2) no
C61 C62 C63 C64 0.5(5) no
C62 C63 C64 C65 -1.1(5) no
C63 C64 C65 C66 0.2(5) no
C64 C65 C66 C61 1.2(4) no
P4 C67 C68 C69 -179.4(2) no
P4 C67 C72 C71 178.9(2) no
C68 C67 C72 C71 -0.1(4) no
C72 C67 C68 C69 -0.3(4) no
C67 C68 C69 C70 0.9(4) no
C68 C69 C70 C71 -0.9(4) no
C69 C70 C71 C72 0.5(4) no
C70 C71 C72 C67 0.1(4) no
O5 C73 C74 F2 -63.6(9) no
O4 C73 C74 F1 -125.6(7) no
O5 C73 C74 F3 174.2(7) no
O5 C73 C74 F1 54.9(10) no
O4 C73 C74 F3 -6.3(11) no
O4 C73 C74 F2 115.9(7) no
O2 C75 C76 F5 -3.3(3) no
O2 C75 C76 F6 118.5(3) no
O3 C75 C76 F5 177.4(2) no
O3 C75 C76 F6 -60.8(3) no
O3 C75 C76 F4 58.3(3) no
O2 C75 C76 F4 -122.4(3) no
O6 C77 C78 F7 -71.6(4) no
O6 C77 C78 F8 166.8(4) no
O6 C77 C78 F9 45.5(5) no
O7 C77 C78 F7 108.0(4) no
O7 C77 C78 F8 -13.7(6) no
O7 C77 C78 F9 -135.0(4) no
